data_7033639
loop_
_publ_author_name
'Haiges, R.'
'B\'elanger-Chabot, G'
'Kaplan, S. M.'
'Christe, K. O.'

_publ_section_title
;
 Synthesis and structural characterization of
 3,5-dinitro-1,2,4-triazolates.
;
_journal_issue 7
_journal_name_full 'Dalton transactions (Cambridge, England : 2003)'
_journal_page_first 2978
_journal_page_last 2988
_journal_paper_doi 10.1039/c4dt03583f
_journal_volume 44
_journal_year 2015
_chemical_formula_moiety 'C2 N5 O4, C H6 N3'
_chemical_formula_sum 'C3 H6 N8 O4'
_chemical_formula_weight 218.16
_space_group_crystal_system monoclinic
_space_group_IT_number 15
_space_group_name_Hall '-C 2yc'
_space_group_name_H-M_alt 'C 1 2/c 1'
_symmetry_space_group_name_Hall '-C 2yc'
_symmetry_space_group_name_H-M 'C 1 2/c 1'
_atom_sites_solution_hydrogens difmap
_audit_update_record
;
2015-01-02 deposited with the CCDC.
2015-01-09 downloaded from the CCDC.
;
_cell_angle_alpha 90
_cell_angle_beta 102.3250(13)
_cell_angle_gamma 90
_cell_formula_units_Z 8
_cell_length_a 8.3235(7)
_cell_length_b 16.7996(14)
_cell_length_c 12.3068(10)
_cell_measurement_reflns_used 9926
_cell_measurement_temperature 100.(2)
_cell_measurement_theta_max 30.5151
_cell_measurement_theta_min 2.4243
_cell_volume 1681.2(2)
_computing_cell_refinement 'APEX2 v2014.1-1 (Bruker AXS)'
_computing_data_collection 'Bruker Instrument Service v2012.12.0.3'
_computing_data_reduction 'SAINT V8.34A (Bruker AXS, 2013)'
_computing_publication_material 'SHELXTL XLMP 2014/1 (Bruker AXS)'
_computing_structure_refinement 'SHELXTL XLMP 2014/1 (Bruker AXS)'
_computing_structure_solution 'SHELXTL XT 2014/1 (Bruker AXS)'
_diffrn_ambient_temperature 100.(2)
_diffrn_detector_area_resol_mean 8.3333
_diffrn_measured_fraction_theta_full 0.993
_diffrn_measured_fraction_theta_max 0.993
_diffrn_measurement_device_type 'Bruker APEX II CCD'
_diffrn_measurement_method 'omega- and phi-scans'
_diffrn_radiation_monochromator 'TRIUMPH curved-crystal'
_diffrn_radiation_type 'MoK\a '
_diffrn_radiation_wavelength 0.71073
_diffrn_reflns_av_R_equivalents 0.0333
_diffrn_reflns_av_unetI/netI 0.0195
_diffrn_reflns_limit_h_max 11
_diffrn_reflns_limit_h_min -11
_diffrn_reflns_limit_k_max 24
_diffrn_reflns_limit_k_min -23
_diffrn_reflns_limit_l_max 17
_diffrn_reflns_limit_l_min -17
_diffrn_reflns_number 20271
_diffrn_reflns_theta_full 30.52
_diffrn_reflns_theta_max 30.52
_diffrn_reflns_theta_min 2.42
_diffrn_source 'fine-focus tube'
_exptl_absorpt_coefficient_mu 0.155
_exptl_absorpt_correction_T_max 0.96
_exptl_absorpt_correction_T_min 0.85
_exptl_absorpt_correction_type multi-scan
_exptl_absorpt_process_details 'Bruker SADABS V2012/1'
_exptl_crystal_colour 'clear colourless'
_exptl_crystal_density_diffrn 1.724
_exptl_crystal_density_method 'not measured'
_exptl_crystal_description prism
_exptl_crystal_F_000 896
_exptl_crystal_size_max 0.801
_exptl_crystal_size_mid 0.295
_exptl_crystal_size_min 0.274
_refine_diff_density_max 0.486
_refine_diff_density_min -0.262
_refine_ls_extinction_method none
_refine_ls_goodness_of_fit_ref 1.075
_refine_ls_hydrogen_treatment refall
_refine_ls_matrix_type full
_refine_ls_number_parameters 160
_refine_ls_number_reflns 2562
_refine_ls_number_restraints 0
_refine_ls_restrained_S_all 1.075
_refine_ls_R_factor_all 0.0486
_refine_ls_R_factor_gt 0.0420
_refine_ls_shift/su_max 0.000
_refine_ls_shift/su_mean 0.000
_refine_ls_structure_factor_coef Fsqd
_refine_ls_weighting_details 'w=1/[\s^2^(Fo^2^)+(0.0585P)^2^+1.5987P] where P=(Fo^2^+2Fc^2^)/3'
_refine_ls_weighting_scheme calc
_refine_ls_wR_factor_gt 0.1147
_refine_ls_wR_factor_ref 0.1189
_reflns_number_gt 2221
_reflns_number_total 2562
_reflns_threshold_expression 'I > 2\s(I)'
_cod_data_source_file c4dt03583f2.cif
_cod_data_source_block I
_cod_depositor_comments 'Adding full bibliography for 7033635--7033643.cif.'
_cod_database_code 7033639

loop_
_space_group_symop_operation_xyz
'x, y, z'
'-x, y, -z+1/2'
'x+1/2, y+1/2, z'
'-x+1/2, y+1/2, -z+1/2'
'-x, -y, -z'
'x, -y, z-1/2'
'-x+1/2, -y+1/2, -z'
'x+1/2, -y+1/2, z-1/2'

loop_
_atom_site_type_symbol
_atom_site_label
_atom_site_fract_x
_atom_site_fract_y
_atom_site_fract_z
_atom_site_U_iso_or_equiv
_atom_site_adp_type
_atom_site_calc_flag
_atom_site_occupancy
C C1 0.45529(14) 0.21803(7) 0.55973(10) 0.0183(2) Uani d 1
C C2 0.50191(15) 0.31605(7) 0.47779(9) 0.0181(2) Uani d 1
C C3 0.22225(14) 0.40070(7) 0.78750(10) 0.0182(2) Uani d 1
H H1 0.299(3) 0.4901(15) 0.7310(18) 0.046(6) Uiso d 1
H H2 0.322(3) 0.4238(14) 0.6664(19) 0.039(6) Uiso d 1
H H3 0.159(3) 0.482(2) 0.866(2) 0.067(9) Uiso d 1
H H4 0.120(3) 0.4103(13) 0.9053(18) 0.034(5) Uiso d 1
H H5 0.175(3) 0.2971(13) 0.8200(17) 0.034(5) Uiso d 1
H H6 0.255(2) 0.3062(11) 0.7319(16) 0.024(4) Uiso d 1
N N1 0.42001(13) 0.34343(7) 0.55183(9) 0.0212(2) Uani d 1
N N2 0.38860(14) 0.27727(7) 0.60685(9) 0.0211(2) Uani d 1
N N3 0.52994(13) 0.23721(7) 0.47756(8) 0.0198(2) Uani d 1
N N4 0.43571(14) 0.13733(7) 0.59504(9) 0.0219(2) Uani d 1
N N5 0.55743(14) 0.36971(7) 0.40095(9) 0.0218(2) Uani d 1
N N6 0.28742(15) 0.44451(7) 0.71836(10) 0.0249(2) Uani d 1
N N7 0.16520(17) 0.43552(10) 0.86842(12) 0.0322(3) Uani d 1
N N8 0.21329(14) 0.32243(7) 0.77699(10) 0.0209(2) Uani d 1
O O1 0.49918(15) 0.08366(6) 0.55042(10) 0.0341(3) Uani d 1
O O2 0.35507(13) 0.12595(7) 0.66590(8) 0.0275(2) Uani d 1
O O3 0.64830(13) 0.34261(7) 0.34287(9) 0.0291(2) Uani d 1
O O4 0.51029(14) 0.43882(6) 0.39762(9) 0.0301(2) Uani d 1

loop_
_atom_site_aniso_label
_atom_site_aniso_U_11
_atom_site_aniso_U_22
_atom_site_aniso_U_33
_atom_site_aniso_U_12
_atom_site_aniso_U_13
_atom_site_aniso_U_23
C1 0.0169(5) 0.0211(5) 0.0164(5) -0.0003(4) 0.0023(4) -0.0010(4)
C2 0.0168(5) 0.0209(5) 0.0159(5) 0.0006(4) 0.0018(4) -0.0003(4)
C3 0.0144(5) 0.0217(6) 0.0185(5) 0.0002(4) 0.0033(4) -0.0026(4)
N1 0.0206(5) 0.0241(5) 0.0189(5) 0.0011(4) 0.0044(4) -0.0019(4)
N2 0.0206(5) 0.0227(5) 0.0195(5) 0.0006(4) 0.0032(4) -0.0026(4)
N3 0.0187(5) 0.0229(5) 0.0176(5) 0.0008(4) 0.0035(4) -0.0005(4)
N4 0.0213(5) 0.0244(5) 0.0196(5) -0.0017(4) 0.0033(4) 0.0009(4)
N5 0.0215(5) 0.0240(5) 0.0194(5) 0.0012(4) 0.0037(4) 0.0006(4)
N6 0.0288(6) 0.0192(5) 0.0280(6) -0.0038(4) 0.0086(5) 0.0002(4)
N7 0.0346(7) 0.0352(7) 0.0305(6) 0.0039(5) 0.0153(5) -0.0095(5)
N8 0.0217(5) 0.0203(5) 0.0221(5) -0.0034(4) 0.0076(4) -0.0017(4)
O1 0.0478(7) 0.0207(5) 0.0393(6) 0.0022(4) 0.0217(5) -0.0009(4)
O2 0.0269(5) 0.0348(5) 0.0219(5) -0.0028(4) 0.0075(4) 0.0043(4)
O3 0.0313(5) 0.0317(5) 0.0283(5) 0.0065(4) 0.0150(4) 0.0059(4)
O4 0.0396(6) 0.0203(5) 0.0319(5) 0.0026(4) 0.0111(4) 0.0022(4)

loop_
_atom_type_symbol
_atom_type_description
_atom_type_scat_dispersion_real
_atom_type_scat_dispersion_imag
_atom_type_scat_source
C C 0.0033 0.0016 'International Tables Vol C Tables 4.2.6.8 and 6.1.1.4'
H H 0.0000 0.0000 'International Tables Vol C Tables 4.2.6.8 and 6.1.1.4'
N N 0.0061 0.0033 'International Tables Vol C Tables 4.2.6.8 and 6.1.1.4'
O O 0.0106 0.0060 'International Tables Vol C Tables 4.2.6.8 and 6.1.1.4'

loop_
_geom_angle_atom_site_label_1
_geom_angle_atom_site_label_2
_geom_angle_atom_site_label_3
_geom_angle
N2 C1 N3 117.03(11)
N2 C1 N4 119.12(11)
N3 C1 N4 123.75(11)
N1 C2 N3 117.14(11)
N1 C2 N5 120.80(11)
N3 C2 N5 122.06(11)
N8 C3 N6 120.78(12)
N8 C3 N7 119.36(13)
N6 C3 N7 119.86(14)
C2 N1 N2 103.89(10)
C1 N2 N1 104.63(10)
C1 N3 C2 97.30(10)
O2 N4 O1 123.78(12)
O2 N4 C1 118.40(11)
O1 N4 C1 117.81(11)
O4 N5 O3 124.26(12)
O4 N5 C2 117.82(11)
O3 N5 C2 117.91(11)
C3 N6 H1 117.8(16)
C3 N6 H2 121.1(16)
H1 N6 H2 121.(2)
C3 N7 H3 117.(2)
C3 N7 H4 119.7(16)
H3 N7 H4 122.(3)
C3 N8 H5 119.2(15)
C3 N8 H6 113.7(15)
H5 N8 H6 127.(2)

loop_
_geom_bond_atom_site_label_1
_geom_bond_atom_site_label_2
_geom_bond_distance
C1 N2 1.3313(16)
C1 N3 1.3345(16)
C1 N4 1.4434(16)
C2 N1 1.3311(16)
C2 N3 1.3450(16)
C2 N5 1.4516(16)
C3 N8 1.3217(17)
C3 N6 1.3256(17)
C3 N7 1.3271(17)
N1 N2 1.3556(16)
N4 O2 1.2237(15)
N4 O1 1.2319(16)
N5 O4 1.2234(15)
N5 O3 1.2334(15)
N6 H1 0.78(3)
N6 H2 0.83(2)
N7 H3 0.79(3)
N7 H4 0.77(2)
N8 H5 0.80(2)
N8 H6 0.76(2)
